data_7250358
loop_
_publ_author_name
'Zhang, Zaixiang'
'Li, Xin'
'Liu, Junyu'
'Wang, Manman'
'Yang, Yang'
'Wang, Deyin'

_publ_section_title
;
 Similar polymorphism of derivatives of salicylideneanilines with varying
 halo-substitution
;
_journal_issue 21
_journal_name_full CrystEngComm
_journal_page_first 3594
_journal_page_last 3604
_journal_paper_doi 10.1039/D5CE00057B
_journal_volume 27
_journal_year 2025
_chemical_absolute_configuration ad
_chemical_formula_moiety 'C13 H9 Br Cl N O'
_chemical_formula_sum 'C13 H9 Br Cl N O'
_chemical_formula_weight 310.57
_space_group_crystal_system monoclinic
_space_group_IT_number 7
_space_group_name_Hall 'P -2yc'
_space_group_name_H-M_alt 'P 1 c 1'
_atom_sites_solution_hydrogens geom
_atom_sites_solution_primary dual
_audit_block_doi 10.5517/ccdc.csd.cc2lqtw1
_audit_creation_date 2022-01-12
_audit_creation_method
;
Olex2 1.2
(compiled 2018.05.29 svn.r3508 for OlexSys, GUI svn.r5506)
;
_audit_update_record
;
2025-04-22 deposited with the CCDC.	2025-05-01 downloaded from the CCDC.
;
_cell_angle_alpha 90
_cell_angle_beta 92.458(4)
_cell_angle_gamma 90
_cell_formula_units_Z 2
_cell_length_a 10.1919(5)
_cell_length_b 4.7204(2)
_cell_length_c 11.9836(6)
_cell_measurement_reflns_used 4563
_cell_measurement_temperature 113.15
_cell_measurement_theta_max 32.6530
_cell_measurement_theta_min 2.0360
_cell_volume 576.00(5)
_computing_cell_refinement 'CrysAlisPro 1.171.39.46 (Rigaku OD, 2018)'
_computing_data_collection 'CrysAlisPro 1.171.39.46 (Rigaku OD, 2018)'
_computing_data_reduction 'CrysAlisPro 1.171.39.46 (Rigaku OD, 2018)'
_computing_molecular_graphics 'Olex2 (Dolomanov et al., 2009)'
_computing_publication_material 'Olex2 (Dolomanov et al., 2009)'
_computing_structure_refinement 'ShelXL (Sheldrick, 2015)'
_computing_structure_solution 'ShelXT (Sheldrick, 2015)'
_diffrn_ambient_temperature 113.15
_diffrn_detector 'CCD plate'
_diffrn_measured_fraction_theta_full 0.999
_diffrn_measured_fraction_theta_max 0.924
_diffrn_measurement_details
;
List of Runs (angles in degrees, time in seconds):

  # Type    Start    End  Width  t~exp~   \w     \q     \k     \f   Frames
#--------------------------------------------------------------------------
  1  \w   -115.00  65.00   1.00    1.00    --  -25.00  45.00   0.00  180
  2  \w   -115.00  35.00   1.00    1.00    --  -25.00  45.00  90.00  150
  3  \w   -115.00   5.00   1.00    1.00    --  -25.00  45.00 180.00  120
;
_diffrn_measurement_device 'abstract diffractometer'
_diffrn_measurement_device_type 'Rigaku Saturn 70 CCD'
_diffrn_measurement_method '\w scans'
_diffrn_orient_matrix_type 'CrysAlisPro convention (1999,Acta A55,543-557)'
_diffrn_orient_matrix_UB_11 -0.0056845000
_diffrn_orient_matrix_UB_12 0.1224850000
_diffrn_orient_matrix_UB_13 -0.0342060000
_diffrn_orient_matrix_UB_21 -0.0686768000
_diffrn_orient_matrix_UB_22 0.0025633000
_diffrn_orient_matrix_UB_23 0.0071807000
_diffrn_orient_matrix_UB_31 0.0100372000
_diffrn_orient_matrix_UB_32 0.0870312000
_diffrn_orient_matrix_UB_33 0.0478521000
_diffrn_radiation_monochromator confocal
_diffrn_radiation_probe x-ray
_diffrn_radiation_type MoK\a
_diffrn_radiation_wavelength 0.71073
_diffrn_reflns_av_R_equivalents 0.0408
_diffrn_reflns_av_unetI/netI 0.0563
_diffrn_reflns_Laue_measured_fraction_full 0.999
_diffrn_reflns_Laue_measured_fraction_max 0.924
_diffrn_reflns_limit_h_max 14
_diffrn_reflns_limit_h_min -15
_diffrn_reflns_limit_k_max 7
_diffrn_reflns_limit_k_min -7
_diffrn_reflns_limit_l_max 18
_diffrn_reflns_limit_l_min -17
_diffrn_reflns_number 6836
_diffrn_reflns_point_group_measured_fraction_full 0.959
_diffrn_reflns_point_group_measured_fraction_max 0.812
_diffrn_reflns_theta_full 25.242
_diffrn_reflns_theta_max 32.830
_diffrn_reflns_theta_min 3.403
_diffrn_source 'rotating anode'
_diffrn_source_type 'Enhance (Mo) X-ray Source'
_exptl_absorpt_coefficient_mu 3.780
_exptl_absorpt_correction_T_max 1.00000
_exptl_absorpt_correction_T_min 0.83036
_exptl_absorpt_correction_type multi-scan
_exptl_absorpt_process_details 'CrysAlisPro 1.171.39.46 (Rigaku Oxford Diffraction, 2018)'
_exptl_crystal_density_diffrn 1.791
_exptl_crystal_description block
_exptl_crystal_F_000 308
_exptl_crystal_size_max 0.16
_exptl_crystal_size_mid 0.13
_exptl_crystal_size_min 0.1
_refine_diff_density_max 0.572
_refine_diff_density_min -0.591
_refine_diff_density_rms 0.110
_refine_ls_abs_structure_details
;
 Refined as an inversion twin.
;
_refine_ls_abs_structure_Flack 0.227(14)
_refine_ls_extinction_method none
_refine_ls_goodness_of_fit_ref 1.051
_refine_ls_hydrogen_treatment constr
_refine_ls_matrix_type full
_refine_ls_number_parameters 156
_refine_ls_number_reflns 3495
_refine_ls_number_restraints 2
_refine_ls_restrained_S_all 1.051
_refine_ls_R_factor_all 0.0490
_refine_ls_R_factor_gt 0.0421
_refine_ls_shift/su_max 0.000
_refine_ls_shift/su_mean 0.000
_refine_ls_structure_factor_coef Fsqd
_refine_ls_weighting_details 'w=1/[\s^2^(Fo^2^)+(0.0478P)^2^] where P=(Fo^2^+2Fc^2^)/3'
_refine_ls_weighting_scheme calc
_refine_ls_wR_factor_gt 0.0932
_refine_ls_wR_factor_ref 0.0994
_reflns_Friedel_coverage 0.755
_reflns_Friedel_fraction_full 0.918
_reflns_Friedel_fraction_max 0.700
_reflns_number_gt 3178
_reflns_number_total 3495
_reflns_threshold_expression 'I > 2\s(I)'
_cod_data_source_file d5ce00057b2.cif
_cod_data_source_block r20210819c
_cod_depositor_comments 'Adding full bibliography for 7250356--7250358.cif.'
_cod_database_code 7250358
_shelx_shelxl_version_number 2018/3
_chemical_oxdiff_formula 'C11 H10 N O'
_shelx_space_group_comment
;
The symmetry employed for this shelxl refinement is uniquely defined
by the following loop, which should always be used as a source of
symmetry information in preference to the above space-group names.
They are only intended as comments.
;
_shelx_estimated_absorpt_t_max 0.704
_shelx_estimated_absorpt_t_min 0.583
_reflns_odcompleteness_completeness 100.00
_reflns_odcompleteness_iscentric 1
_reflns_odcompleteness_theta 26.32
_olex2_refinement_description
;
1. Twinned data refinement
 Scales: 0.773(14)
 0.227(14)
2. Fixed Uiso
 At 1.2 times of:
  All C(H) groups
 At 1.5 times of:
  All O(H) groups
3.a Aromatic/amide H refined with riding coordinates:
 C2(H2), C5(H5), C6(H6), C7(H7), C9(H9), C10(H10), C12(H12), C13(H13)
3.b Idealised tetrahedral OH refined as rotating group:
 O1(H1)
;
_olex2_submission_special_instructions 'No special instructions were received'
_oxdiff_exptl_absorpt_empirical_details
;
Empirical correction (ABSPACK) includes:
- Absorption correction using spherical harmonics
- Frame scaling
- Detector area scaling
;
_oxdiff_exptl_absorpt_empirical_full_max 1.250
_oxdiff_exptl_absorpt_empirical_full_min 0.829

loop_
_space_group_symop_operation_xyz
'x, y, z'
'x, -y, z+1/2'

loop_
_atom_site_label
_atom_site_type_symbol
_atom_site_fract_x
_atom_site_fract_y
_atom_site_fract_z
_atom_site_U_iso_or_equiv
_atom_site_adp_type
_atom_site_occupancy
_atom_site_site_symmetry_order
_atom_site_calc_flag
_atom_site_refinement_flags_posn
_atom_site_refinement_flags_adp
_atom_site_refinement_flags_occupancy
_atom_site_disorder_assembly
_atom_site_disorder_group
Br1 Br 0.92531(5) -0.19214(10) 0.65282(4) 0.02279(14) Uani 1 1 d . . . . .
Cl1 Cl 0.07286(13) 1.6653(3) 0.33431(11) 0.0202(3) Uani 1 1 d . . . . .
O1 O 0.5318(4) 0.4892(10) 0.6791(3) 0.0295(10) Uani 1 1 d . . . . .
H1 H 0.484661 0.606426 0.643052 0.044 Uiso 1 1 calc GR . . . .
N1 N 0.4512(5) 0.7998(9) 0.5109(4) 0.0161(9) Uani 1 1 d . . . . .
C1 C 0.8041(5) 0.0678(10) 0.5882(4) 0.0166(9) Uani 1 1 d . . . . .
C2 C 0.7098(6) 0.1781(11) 0.6559(5) 0.0189(11) Uani 1 1 d . . . . .
H2 H 0.705289 0.118478 0.731312 0.023 Uiso 1 1 calc R . . . .
C3 C 0.6217(5) 0.3780(11) 0.6113(4) 0.0160(9) Uani 1 1 d . . . . .
C4 C 0.6274(5) 0.4641(11) 0.5004(4) 0.0160(9) Uani 1 1 d . . . . .
C5 C 0.7248(6) 0.3420(11) 0.4349(5) 0.0184(11) Uani 1 1 d . . . . .
H5 H 0.729455 0.398193 0.359039 0.022 Uiso 1 1 calc R . . . .
C6 C 0.8121(6) 0.1466(12) 0.4767(5) 0.0208(11) Uani 1 1 d . . . . .
H6 H 0.876561 0.066471 0.431205 0.025 Uiso 1 1 calc R . . . .
C7 C 0.5359(6) 0.6754(11) 0.4522(5) 0.0147(11) Uani 1 1 d . . . . .
H7 H 0.539749 0.721214 0.375258 0.018 Uiso 1 1 calc R . . . .
C8 C 0.3648(5) 1.0037(10) 0.4654(4) 0.0144(9) Uani 1 1 d . . . . .
C9 C 0.2706(5) 1.1096(12) 0.5341(5) 0.0197(10) Uani 1 1 d . . . . .
H9 H 0.268033 1.043018 0.608761 0.024 Uiso 1 1 calc R . . . .
C10 C 0.1781(6) 1.3143(11) 0.4958(5) 0.0202(11) Uani 1 1 d . . . . .
H10 H 0.113519 1.385365 0.543338 0.024 Uiso 1 1 calc R . . . .
C11 C 0.1846(5) 1.4084(11) 0.3863(4) 0.0164(9) Uani 1 1 d . . . . .
C12 C 0.2783(6) 1.3108(12) 0.3172(5) 0.0187(12) Uani 1 1 d . . . . .
H12 H 0.282048 1.382636 0.243394 0.022 Uiso 1 1 calc R . . . .
C13 C 0.3683(5) 1.1059(12) 0.3553(4) 0.0192(10) Uani 1 1 d . . . . .
H13 H 0.431908 1.035307 0.306761 0.023 Uiso 1 1 calc R . . . .

loop_
_atom_site_aniso_label
_atom_site_aniso_U_11
_atom_site_aniso_U_22
_atom_site_aniso_U_33
_atom_site_aniso_U_23
_atom_site_aniso_U_13
_atom_site_aniso_U_12
Br1 0.0219(2) 0.0193(2) 0.0268(3) -0.0004(3) -0.00358(17) 0.0054(3)
Cl1 0.0174(6) 0.0168(6) 0.0256(7) -0.0043(5) -0.0077(5) 0.0069(5)
O1 0.030(2) 0.042(3) 0.0171(19) 0.0050(17) 0.0078(15) 0.0194(19)
N1 0.016(2) 0.016(2) 0.016(2) 0.0007(16) -0.0008(17) 0.0001(16)
C1 0.015(2) 0.011(2) 0.023(2) -0.0013(19) -0.0021(19) 0.0008(17)
C2 0.019(3) 0.022(3) 0.016(2) 0.0027(19) -0.001(2) 0.0026(19)
C3 0.019(2) 0.017(2) 0.012(2) -0.0001(17) -0.0005(18) 0.0028(18)
C4 0.017(2) 0.015(2) 0.016(2) -0.0015(17) 0.0030(18) 0.0000(17)
C5 0.023(3) 0.018(2) 0.014(3) 0.0023(19) 0.008(2) 0.002(2)
C6 0.023(3) 0.025(3) 0.015(2) -0.002(2) 0.005(2) 0.005(2)
C7 0.015(3) 0.019(2) 0.010(2) 0.0032(18) -0.002(2) -0.0002(18)
C8 0.012(2) 0.013(2) 0.018(2) -0.0002(17) 0.0015(17) 0.0022(16)
C9 0.023(3) 0.018(2) 0.018(2) 0.0009(19) 0.003(2) 0.008(2)
C10 0.020(3) 0.018(2) 0.022(3) 0.000(2) 0.002(2) 0.0059(19)
C11 0.017(2) 0.015(2) 0.016(2) -0.0009(18) -0.0003(19) 0.0011(18)
C12 0.019(3) 0.021(3) 0.016(3) 0.005(2) -0.001(2) 0.0057(19)
C13 0.020(2) 0.024(3) 0.014(2) 0.004(2) 0.0054(19) 0.006(2)

loop_
_atom_type_symbol
_atom_type_description
_atom_type_scat_dispersion_real
_atom_type_scat_dispersion_imag
_atom_type_scat_source
C C 0.0033 0.0016 'International Tables Vol C Tables 4.2.6.8 and 6.1.1.4'
H H 0.0000 0.0000 'International Tables Vol C Tables 4.2.6.8 and 6.1.1.4'
Br Br -0.2901 2.4595 'International Tables Vol C Tables 4.2.6.8 and 6.1.1.4'
Cl Cl 0.1484 0.1585 'International Tables Vol C Tables 4.2.6.8 and 6.1.1.4'
N N 0.0061 0.0033 'International Tables Vol C Tables 4.2.6.8 and 6.1.1.4'
O O 0.0106 0.0060 'International Tables Vol C Tables 4.2.6.8 and 6.1.1.4'

loop_
_geom_angle_atom_site_label_1
_geom_angle_atom_site_label_2
_geom_angle_atom_site_label_3
_geom_angle
_geom_angle_site_symmetry_1
_geom_angle_site_symmetry_3
_geom_angle_publ_flag
C3 O1 H1 109.5 . . ?
C7 N1 C8 122.1(5) . . ?
C2 C1 Br1 117.6(4) . . ?
C2 C1 C6 122.2(5) . . ?
C6 C1 Br1 120.3(4) . . ?
C1 C2 H2 120.6 . . ?
C1 C2 C3 118.8(5) . . ?
C3 C2 H2 120.6 . . ?
O1 C3 C2 118.3(5) . . ?
O1 C3 C4 121.0(5) . . ?
C2 C3 C4 120.7(5) . . ?
C3 C4 C5 118.0(5) . . ?
C3 C4 C7 121.4(5) . . ?
C5 C4 C7 120.5(5) . . ?
C4 C5 H5 118.8 . . ?
C6 C5 C4 122.3(5) . . ?
C6 C5 H5 118.8 . . ?
C1 C6 H6 121.0 . . ?
C5 C6 C1 118.0(5) . . ?
C5 C6 H6 121.0 . . ?
N1 C7 C4 121.9(5) . . ?
N1 C7 H7 119.0 . . ?
C4 C7 H7 119.0 . . ?
N1 C8 C13 124.1(5) . . ?
C9 C8 N1 117.3(5) . . ?
C9 C8 C13 118.7(5) . . ?
C8 C9 H9 119.2 . . ?
C8 C9 C10 121.6(5) . . ?
C10 C9 H9 119.2 . . ?
C9 C10 H10 121.1 . . ?
C11 C10 C9 117.8(5) . . ?
C11 C10 H10 121.1 . . ?
C10 C11 Cl1 119.9(4) . . ?
C12 C11 Cl1 118.4(4) . . ?
C12 C11 C10 121.7(5) . . ?
C11 C12 H12 120.0 . . ?
C11 C12 C13 120.0(6) . . ?
C13 C12 H12 120.0 . . ?
C8 C13 H13 120.0 . . ?
C12 C13 C8 120.1(5) . . ?
C12 C13 H13 120.0 . . ?

loop_
_geom_bond_atom_site_label_1
_geom_bond_atom_site_label_2
_geom_bond_distance
_geom_bond_site_symmetry_2
_geom_bond_publ_flag
Br1 C1 1.884(5) . ?
Cl1 C11 1.759(5) . ?
O1 H1 0.8400 . ?
O1 C3 1.356(6) . ?
N1 C7 1.279(7) . ?
N1 C8 1.399(7) . ?
C1 C2 1.386(8) . ?
C1 C6 1.392(8) . ?
C2 H2 0.9500 . ?
C2 C3 1.393(8) . ?
C3 C4 1.394(7) . ?
C4 C5 1.414(7) . ?
C4 C7 1.466(7) . ?
C5 H5 0.9500 . ?
C5 C6 1.362(8) . ?
C6 H6 0.9500 . ?
C7 H7 0.9500 . ?
C8 C9 1.384(7) . ?
C8 C13 1.407(7) . ?
C9 H9 0.9500 . ?
C9 C10 1.413(7) . ?
C10 H10 0.9500 . ?
C10 C11 1.389(8) . ?
C11 C12 1.370(8) . ?
C12 H12 0.9500 . ?
C12 C13 1.396(8) . ?
C13 H13 0.9500 . ?

loop_
_geom_torsion_atom_site_label_1
_geom_torsion_atom_site_label_2
_geom_torsion_atom_site_label_3
_geom_torsion_atom_site_label_4
_geom_torsion
_geom_torsion_site_symmetry_1
_geom_torsion_site_symmetry_2
_geom_torsion_site_symmetry_3
_geom_torsion_site_symmetry_4
_geom_torsion_publ_flag
Br1 C1 C2 C3 177.8(4) . . . . ?
Br1 C1 C6 C5 -178.0(4) . . . . ?
Cl1 C11 C12 C13 -179.6(5) . . . . ?
O1 C3 C4 C5 179.2(5) . . . . ?
O1 C3 C4 C7 -0.6(8) . . . . ?
N1 C8 C9 C10 -179.4(5) . . . . ?
N1 C8 C13 C12 -179.7(6) . . . . ?
C1 C2 C3 O1 -178.5(5) . . . . ?
C1 C2 C3 C4 0.5(8) . . . . ?
C2 C1 C6 C5 1.0(8) . . . . ?
C2 C3 C4 C5 0.1(8) . . . . ?
C2 C3 C4 C7 -179.7(5) . . . . ?
C3 C4 C5 C6 -0.3(8) . . . . ?
C3 C4 C7 N1 3.4(8) . . . . ?
C4 C5 C6 C1 -0.3(8) . . . . ?
C5 C4 C7 N1 -176.4(5) . . . . ?
C6 C1 C2 C3 -1.1(8) . . . . ?
C7 N1 C8 C9 175.3(5) . . . . ?
C7 N1 C8 C13 -4.7(8) . . . . ?
C7 C4 C5 C6 179.5(5) . . . . ?
C8 N1 C7 C4 179.3(5) . . . . ?
C8 C9 C10 C11 -0.3(9) . . . . ?
C9 C8 C13 C12 0.3(8) . . . . ?
C9 C10 C11 Cl1 -179.5(4) . . . . ?
C9 C10 C11 C12 -0.9(8) . . . . ?
C10 C11 C12 C13 1.7(9) . . . . ?
C11 C12 C13 C8 -1.4(9) . . . . ?
C13 C8 C9 C10 0.6(8) . . . . ?

loop_
_twin_individual_id
_twin_individual_mass_fraction_refined
1 0.773(14)
2 0.227(14)
